data_7043657
loop_
_publ_author_name
'Wang, Zhongxia'
'Lu, Yang'
'Zafar, Zainab'
'Liu, Yu-Ling'
'Chen, Hai-Peng'
'Ge, Jia-Zhen'

_publ_section_title
;
 Sequential dielectric phase transitions induced by the vibrations of
 water molecules in an organic-inorganic hybrid halide
 (N-(2-ammoniumethyl)piperazinium) CuCl5&#x00B7;2H2O
;
_journal_name_full 'Dalton Trans.'
_journal_paper_doi 10.1039/C7DT01378G
_journal_year 2017
_chemical_formula_moiety 'C6 H18 N3, Cl5 Cu, 2(H2 O)'
_chemical_formula_sum 'C6 H22 Cl5 Cu N3 O2'
_chemical_formula_weight 409.07
_space_group_crystal_system monoclinic
_space_group_IT_number 14
_space_group_name_Hall '-P 2ybc'
_space_group_name_H-M_alt 'P 1 21/c 1'
_symmetry_space_group_name_Hall '-P 2ybc'
_symmetry_space_group_name_H-M 'P 1 21/c 1'
_atom_sites_solution_hydrogens mixed
_audit_creation_method SHELXL-2014/7
_audit_update_record
;
2017-07-11 deposited with the CCDC.
2017-07-17 downloaded from the CCDC.
;
_cell_angle_alpha 90
_cell_angle_beta 97.503(9)
_cell_angle_gamma 90
_cell_formula_units_Z 4
_cell_length_a 9.5510(12)
_cell_length_b 9.2511(12)
_cell_length_c 17.878(3)
_cell_measurement_reflns_used 4104
_cell_measurement_temperature 213(2)
_cell_measurement_theta_max 27.4932
_cell_measurement_theta_min 2.1508
_cell_volume 1566.1(4)
_computing_cell_refinement 'CrystalClear (Rigaku Inc., 2008)'
_computing_data_collection 'CrystalClear (Rigaku Inc., 2008)'
_computing_data_reduction 'CrystalClear (Rigaku Inc., 2008)'
_computing_molecular_graphics 'Bruker SHELXTL'
_computing_publication_material 'Bruker SHELXTL'
_computing_structure_refinement 'SHELXS-2014/7 (Sheldrick, 2014)'
_computing_structure_solution 'SHELXS-2014/7 (Sheldrick, 2014)'
_diffrn_ambient_temperature 213(2)
_diffrn_measured_fraction_theta_full 0.993
_diffrn_measured_fraction_theta_max 0.982
_diffrn_measurement_device_type 'Rigaku Mercury CCD'
_diffrn_measurement_method \w
_diffrn_radiation_type MoK\a
_diffrn_radiation_wavelength 0.71073
_diffrn_reflns_av_R_equivalents 0.0589
_diffrn_reflns_av_unetI/netI 0.0663
_diffrn_reflns_Laue_measured_fraction_full 0.993
_diffrn_reflns_Laue_measured_fraction_max 0.982
_diffrn_reflns_limit_h_max 12
_diffrn_reflns_limit_h_min -12
_diffrn_reflns_limit_k_max 11
_diffrn_reflns_limit_k_min -11
_diffrn_reflns_limit_l_max 22
_diffrn_reflns_limit_l_min -22
_diffrn_reflns_number 11212
_diffrn_reflns_point_group_measured_fraction_full 0.993
_diffrn_reflns_point_group_measured_fraction_max 0.982
_diffrn_reflns_theta_full 25.242
_diffrn_reflns_theta_max 27.474
_diffrn_reflns_theta_min 2.298
_diffrn_source 'fine-focus sealed tube'
_exptl_absorpt_coefficient_mu 2.242
_exptl_absorpt_correction_T_max 0.639
_exptl_absorpt_correction_T_min 0.590
_exptl_absorpt_correction_type multi-scan
_exptl_absorpt_process_details 'CrystalClear (Rigaku, 2005)'
_exptl_crystal_colour pale-yellow
_exptl_crystal_density_diffrn 1.735
_exptl_crystal_density_method 'not measured'
_exptl_crystal_description block
_exptl_crystal_F_000 836
_exptl_crystal_size_max 0.3
_exptl_crystal_size_mid 0.2
_exptl_crystal_size_min 0.2
_refine_diff_density_max 0.451
_refine_diff_density_min -0.795
_refine_diff_density_rms 0.113
_refine_ls_extinction_method none
_refine_ls_goodness_of_fit_ref 1.103
_refine_ls_hydrogen_treatment constr
_refine_ls_matrix_type full
_refine_ls_number_parameters 154
_refine_ls_number_reflns 3515
_refine_ls_number_restraints 0
_refine_ls_restrained_S_all 1.103
_refine_ls_R_factor_all 0.0704
_refine_ls_R_factor_gt 0.0542
_refine_ls_shift/su_max 0.006
_refine_ls_shift/su_mean 0.001
_refine_ls_structure_factor_coef Fsqd
_refine_ls_weighting_details 'w=1/[\s^2^(Fo^2^)+(0.0462P)^2^+1.4134P] where P=(Fo^2^+2Fc^2^)/3'
_refine_ls_weighting_scheme calc
_refine_ls_wR_factor_gt 0.1147
_refine_ls_wR_factor_ref 0.1216
_reflns_Friedel_coverage 0.000
_reflns_number_gt 2867
_reflns_number_total 3515
_reflns_threshold_expression 'I > 2\s(I)'
_cod_data_source_file c7dt01378g2.cif
_cod_data_source_block 2-213K
_cod_depositor_comments
;
The following automatic conversions were performed:

'_exptl_absorpt_correction_type' value 'Multi-scan' changed to
'multi-scan' according to
/home/data/users/saulius/crontab/automatic-downloads/rss-feeds/RSC/lib/dictionaries/cif_core.dic
dictionary named 'cif_core.dic' version 2.4.2 from 2011-04-26.

Automatic conversion script
Id: cif_fix_values 4973 2017-02-22 13:04:09Z antanas 
;
_cod_database_code 7043657
_shelx_shelxl_version_number 2014/7
_shelx_space_group_comment
;
The symmetry employed for this shelxl refinement is uniquely defined
by the following loop, which should always be used as a source of
symmetry information in preference to the above space-group names.
They are only intended as comments.
;

loop_
_space_group_symop_operation_xyz
'x, y, z'
'-x, y+1/2, -z+1/2'
'-x, -y, -z'
'x, -y-1/2, z-1/2'

loop_
_atom_site_label
_atom_site_type_symbol
_atom_site_fract_x
_atom_site_fract_y
_atom_site_fract_z
_atom_site_U_iso_or_equiv
_atom_site_adp_type
_atom_site_occupancy
_atom_site_site_symmetry_order
_atom_site_calc_flag
_atom_site_refinement_flags_posn
_atom_site_refinement_flags_adp
O2 O 0.8924(6) 0.4151(5) 0.0249(2) 0.0811(17) Uani 1 1 d . .
D2G H 0.8766 0.4900 0.0500 0.097 Uiso 1 1 d R U
D2F H 0.8723 0.3400 0.0487 0.097 Uiso 1 1 d R U
O1 O 0.5976(5) 0.4850(4) 0.0626(2) 0.0704(15) Uani 1 1 d . .
D1H H 0.6611 0.5146 0.0970 0.084 Uiso 1 1 d R U
D1G H 0.6234 0.4688 0.0196 0.084 Uiso 1 1 d R U
Cu1 Cu 0.71373(5) 0.90717(5) 0.17562(3) 0.02107(16) Uani 1 1 d . .
Cl3 Cl 0.88206(10) 0.91179(11) 0.28085(6) 0.0244(2) Uani 1 1 d . .
Cl5 Cl 0.81793(11) 1.12345(12) 0.11156(6) 0.0268(3) Uani 1 1 d . .
Cl2 Cl 0.82864(10) 0.72093(12) 0.12587(6) 0.0283(3) Uani 1 1 d . .
Cl4 Cl 0.56423(10) 1.04487(12) 0.24105(6) 0.0272(3) Uani 1 1 d . .
Cl1 Cl 0.51877(10) 0.85864(13) 0.08511(6) 0.0288(3) Uani 1 1 d . .
N2 N 0.2418(3) 1.0012(4) 0.12564(19) 0.0191(7) Uani 1 1 d . .
H2A H 0.3415 0.9729 0.1315 0.023 Uiso 1 1 calc R U
N3 N 0.1476(3) 0.7688(4) 0.21624(19) 0.0209(7) Uani 1 1 d . .
H3A H 0.0554 0.7851 0.2145 0.025 Uiso 1 1 calc R U
H3B H 0.1688 0.6905 0.2444 0.025 Uiso 1 1 calc R U
C5 C 0.2275(4) 0.8951(5) 0.2517(2) 0.0237(9) Uani 1 1 d . .
H5A H 0.3276 0.8731 0.2589 0.028 Uiso 1 1 calc R U
H5B H 0.1984 0.9137 0.3008 0.028 Uiso 1 1 calc R U
C6 C 0.2013(4) 1.0286(5) 0.2026(2) 0.0216(9) Uani 1 1 d . .
H6A H 0.1022 1.0548 0.1983 0.026 Uiso 1 1 calc R U
H6B H 0.2562 1.1087 0.2259 0.026 Uiso 1 1 calc R U
C3 C 0.1556(5) 0.8759(5) 0.0908(2) 0.0250(9) Uani 1 1 d . .
H3C H 0.0561 0.9004 0.0861 0.030 Uiso 1 1 calc R U
H3D H 0.1798 0.8577 0.0406 0.030 Uiso 1 1 calc R U
C2 C 0.2238(4) 1.1301(5) 0.0742(3) 0.0271(10) Uani 1 1 d . .
H2B H 0.1278 1.1653 0.0729 0.033 Uiso 1 1 calc R U
H2C H 0.2353 1.0986 0.0237 0.033 Uiso 1 1 calc R U
C4 C 0.1818(4) 0.7414(5) 0.1378(2) 0.0240(9) Uani 1 1 d . .
H4A H 0.1234 0.6632 0.1149 0.029 Uiso 1 1 calc R U
H4B H 0.2799 0.7128 0.1399 0.029 Uiso 1 1 calc R U
N1 N 0.4733(4) 1.2220(4) 0.0877(2) 0.0284(8) Uani 1 1 d . .
H1A H 0.5258 1.2996 0.1009 0.043 Uiso 1 1 calc R U
H1B H 0.5029 1.1484 0.1178 0.043 Uiso 1 1 calc R U
H1C H 0.4809 1.1987 0.0401 0.043 Uiso 1 1 calc R U
C1 C 0.3232(5) 1.2540(5) 0.0951(3) 0.0291(10) Uani 1 1 d . .
H1D H 0.2930 1.3359 0.0632 0.035 Uiso 1 1 calc R U
H1E H 0.3166 1.2817 0.1468 0.035 Uiso 1 1 calc R U

loop_
_atom_site_aniso_label
_atom_site_aniso_U_11
_atom_site_aniso_U_22
_atom_site_aniso_U_33
_atom_site_aniso_U_23
_atom_site_aniso_U_13
_atom_site_aniso_U_12
O2 0.160(5) 0.041(3) 0.049(3) -0.008(2) 0.039(3) -0.011(3)
O1 0.095(4) 0.049(3) 0.058(3) 0.009(2) -0.025(3) -0.038(3)
Cu1 0.0167(2) 0.0224(3) 0.0247(3) -0.0021(2) 0.0051(2) 0.0004(2)
Cl3 0.0203(5) 0.0268(5) 0.0266(6) -0.0011(5) 0.0049(4) 0.0011(4)
Cl5 0.0292(5) 0.0266(5) 0.0258(6) 0.0009(5) 0.0078(4) -0.0029(4)
Cl2 0.0212(5) 0.0277(6) 0.0361(6) -0.0075(5) 0.0038(4) 0.0026(4)
Cl4 0.0193(5) 0.0351(6) 0.0280(6) -0.0063(5) 0.0063(4) 0.0013(4)
Cl1 0.0170(5) 0.0381(6) 0.0309(6) -0.0108(5) 0.0017(4) 0.0019(4)
N2 0.0165(15) 0.0212(18) 0.0206(18) 0.0032(15) 0.0063(14) 0.0016(13)
N3 0.0191(16) 0.0228(18) 0.0213(18) 0.0051(15) 0.0052(14) -0.0008(14)
C5 0.021(2) 0.027(2) 0.022(2) -0.0011(19) 0.0002(17) -0.0048(17)
C6 0.0196(19) 0.025(2) 0.023(2) -0.0014(19) 0.0103(17) -0.0011(17)
C3 0.026(2) 0.030(2) 0.020(2) -0.005(2) 0.0064(18) -0.0042(18)
C2 0.022(2) 0.030(2) 0.030(2) 0.012(2) 0.0063(18) 0.0023(18)
C4 0.026(2) 0.025(2) 0.022(2) -0.0020(19) 0.0080(18) -0.0007(17)
N1 0.0299(19) 0.024(2) 0.032(2) -0.0034(17) 0.0065(17) -0.0049(16)
C1 0.030(2) 0.026(2) 0.034(3) 0.004(2) 0.015(2) 0.0031(19)

loop_
_atom_type_symbol
_atom_type_description
_atom_type_scat_dispersion_real
_atom_type_scat_dispersion_imag
_atom_type_scat_source
C C 0.0033 0.0016 'International Tables Vol C Tables 4.2.6.8 and 6.1.1.4'
H H 0.0000 0.0000 'International Tables Vol C Tables 4.2.6.8 and 6.1.1.4'
N N 0.0061 0.0033 'International Tables Vol C Tables 4.2.6.8 and 6.1.1.4'
Cl Cl 0.1484 0.1585 'International Tables Vol C Tables 4.2.6.8 and 6.1.1.4'
Cu Cu 0.3201 1.2651 'International Tables Vol C Tables 4.2.6.8 and 6.1.1.4'
O O 0.0106 0.0060 'International Tables Vol C Tables 4.2.6.8 and 6.1.1.4'

loop_
_geom_angle_atom_site_label_1
_geom_angle_atom_site_label_2
_geom_angle_atom_site_label_3
_geom_angle
Cl2 Cu1 Cl3 90.71(4)
Cl2 Cu1 Cl4 164.06(5)
Cl3 Cu1 Cl4 89.31(4)
Cl2 Cu1 Cl1 88.03(4)
Cl3 Cu1 Cl1 166.14(5)
Cl4 Cu1 Cl1 88.15(4)
Cl2 Cu1 Cl5 100.37(4)
Cl3 Cu1 Cl5 94.57(4)
Cl4 Cu1 Cl5 95.51(4)
Cl1 Cu1 Cl5 99.23(4)
C6 N2 C2 113.9(3)
C6 N2 C3 108.5(3)
C2 N2 C3 110.2(3)
C5 N3 C4 111.6(3)
N3 C5 C6 110.9(3)
N2 C6 C5 110.5(3)
C4 C3 N2 111.3(3)
N2 C2 C1 115.8(4)
N3 C4 C3 110.0(3)
N1 C1 C2 114.3(4)

loop_
_geom_bond_atom_site_label_1
_geom_bond_atom_site_label_2
_geom_bond_distance
Cu1 Cl2 2.2845(11)
Cu1 Cl3 2.3101(12)
Cu1 Cl4 2.3380(11)
Cu1 Cl1 2.3452(12)
Cu1 Cl5 2.5696(12)
N2 C6 1.499(5)
N2 C2 1.502(5)
N2 C3 1.509(5)
N3 C5 1.490(5)
N3 C4 1.502(5)
C5 C6 1.517(6)
C3 C4 1.504(6)
C2 C1 1.504(6)
N1 C1 1.486(5)

loop_
_geom_hbond_atom_site_label_D
_geom_hbond_atom_site_label_H
_geom_hbond_atom_site_label_A
_geom_hbond_distance_DH
_geom_hbond_distance_HA
_geom_hbond_distance_DA
_geom_hbond_angle_DHA
_geom_hbond_site_symmetry_A
O2 H2F Cl5 0.85 2.39 3.237(4) 177.8 1_545
N2 H2A Cl4 0.98 2.78 3.499(4) 131.0 .
N2 H2A Cl1 0.98 2.24 3.125(3) 148.8 .
N3 H3A Cl3 0.89 2.46 3.207(3) 142.2 1_455
N3 H3A Cl2 0.89 2.58 3.287(3) 136.9 1_455
N3 H3B Cl3 0.89 2.65 3.315(4) 132.1 2_645
N3 H3B Cl5 0.89 2.63 3.336(4) 136.3 2_645
N1 H1A O1 0.89 2.00 2.770(5) 143.9 1_565
N1 H1B Cl4 0.89 2.40 3.214(4) 151.4 .
N1 H1B Cl1 0.89 2.75 3.390(4) 129.7 .
N1 H1C Cl1 0.89 2.30 3.189(4) 175.4 3_675
O2 H2G Cl2 0.85 2.60 3.453(4) 179.4 .
O1 H1H Cl2 0.85 2.50 3.203(4) 140.5 .

loop_
_geom_torsion_atom_site_label_1
_geom_torsion_atom_site_label_2
_geom_torsion_atom_site_label_3
_geom_torsion_atom_site_label_4
_geom_torsion
C4 N3 C5 C6 55.4(4)
C2 N2 C6 C5 -178.0(3)
C3 N2 C6 C5 58.9(4)
N3 C5 C6 N2 -57.6(4)
C6 N2 C3 C4 -59.8(4)
C2 N2 C3 C4 174.9(3)
C6 N2 C2 C1 68.4(5)
C3 N2 C2 C1 -169.4(3)
C5 N3 C4 C3 -55.3(4)
N2 C3 C4 N3 57.9(4)
N2 C2 C1 N1 67.2(5)
